data_2202368
loop_
_publ_author_name
'Xu, Tao'
'Yang, Shi-Yao'
'Xie, Zhao-Xiong'
'Ng, Seik Weng'

_publ_section_title
;
 Bis(diisopropylammonium) dimethyldioxalatostannate
;
_journal_issue 10
_journal_name_full 'Acta Crystallographica Section E'
_journal_page_first m870
_journal_page_last m872
_journal_paper_doi 10.1107/S1600536803019251
_journal_volume 59
_journal_year 2003
_chemical_formula_iupac '[Sn (C6 H8 O8) 2] 2C6 H16 N'
_chemical_formula_moiety '2(C6 H16 N), (C6 H6 O8 Sn)'
_chemical_formula_sum 'C18 H38 N2 O8 Sn'
_chemical_formula_weight 529.19
_chemical_name_systematic
;
 Bis(diisopropylammonium) dimethyldioxalatostannate
;
_space_group_IT_number 15
_symmetry_cell_setting monoclinic
_symmetry_space_group_name_Hall '-C 2yc'
_symmetry_space_group_name_H-M 'C 1 2/c 1'
_atom_sites_solution_hydrogens geom
_atom_sites_solution_primary direct
_atom_sites_solution_secondary difmap
_audit_creation_method SHELXL-97
_cell_angle_alpha 90
_cell_angle_beta 98.1280(10)
_cell_angle_gamma 90
_cell_formula_units_Z 4
_cell_length_a 16.4714(8)
_cell_length_b 14.0769(7)
_cell_length_c 11.0443(5)
_cell_measurement_reflns_used 5928
_cell_measurement_temperature 298(2)
_cell_measurement_theta_max 27.6
_cell_measurement_theta_min 2.5
_cell_volume 2535.1(2)
_computing_cell_refinement SMART
_computing_data_collection 'SMART (Bruker, 2001)'
_computing_data_reduction 'SAINT (Bruker, 2001)'
_computing_molecular_graphics 'ORTEPII (Johnson, 1976)'
_computing_publication_material SHELXL97
_computing_structure_refinement 'SHELXL97 (Sheldrick, 1997)'
_computing_structure_solution 'SHELXS97 (Sheldrick, 1997)'
_diffrn_ambient_temperature 298(2)
_diffrn_measured_fraction_theta_full 1.00
_diffrn_measured_fraction_theta_max 1.00
_diffrn_measurement_device_type 'Bruker APEX area-detector diffractometer'
_diffrn_measurement_method '\f and \w scan'
_diffrn_radiation_monochromator graphite
_diffrn_radiation_source 'fine-focus sealed tube'
_diffrn_radiation_type MoK\a
_diffrn_radiation_wavelength 0.71073
_diffrn_reflns_av_R_equivalents 0.036
_diffrn_reflns_av_sigmaI/netI 0.033
_diffrn_reflns_limit_h_max 19
_diffrn_reflns_limit_h_min -19
_diffrn_reflns_limit_k_max 16
_diffrn_reflns_limit_k_min -16
_diffrn_reflns_limit_l_max 13
_diffrn_reflns_limit_l_min -13
_diffrn_reflns_number 8978
_diffrn_reflns_theta_full 25.0
_diffrn_reflns_theta_max 25.0
_diffrn_reflns_theta_min 1.9
_diffrn_standards_decay_% 0
_diffrn_standards_interval_count 0
_diffrn_standards_number 0
_exptl_absorpt_coefficient_mu 1.05
_exptl_absorpt_correction_T_max 0.910
_exptl_absorpt_correction_T_min 0.652
_exptl_absorpt_correction_type multi-scan
_exptl_absorpt_process_details '(SADABS; Sheldrick, 1996)'
_exptl_crystal_colour Colorless
_exptl_crystal_density_diffrn 1.387
_exptl_crystal_density_method 'not measured'
_exptl_crystal_description Parallelelpiped
_exptl_crystal_F_000 1096
_exptl_crystal_size_max 0.47
_exptl_crystal_size_mid 0.40
_exptl_crystal_size_min 0.09
_refine_diff_density_max 0.83
_refine_diff_density_min -0.45
_refine_ls_extinction_method none
_refine_ls_goodness_of_fit_ref 1.08
_refine_ls_hydrogen_treatment constr
_refine_ls_matrix_type full
_refine_ls_number_parameters 133
_refine_ls_number_reflns 2234
_refine_ls_number_restraints 0
_refine_ls_restrained_S_all 1.08
_refine_ls_R_factor_all 0.046
_refine_ls_R_factor_gt 0.041
_refine_ls_shift/su_max 0.001
_refine_ls_shift/su_mean <0.001
_refine_ls_structure_factor_coef Fsqd
_refine_ls_weighting_details 'calc w = 1/[\s^2^(Fo^2^)+(0.0578P)^2^] where P = (Fo^2^+2Fc^2^)/3'
_refine_ls_weighting_scheme calc
_refine_ls_wR_factor_gt 0.095
_refine_ls_wR_factor_ref 0.098
_reflns_number_gt 2062
_reflns_number_total 2234
_reflns_threshold_expression I>2\s(I)
_cod_data_source_file bt6338.cif
_cod_data_source_block I
_cod_depositor_comments
;
The following automatic conversions were performed:
'_symmetry_cell_setting' value 'Monoclinic' changed to 'monoclinic'
according to '/home/saulius/struct/CIF-dictionaries/cif_core.dic'
dictionary named 'cif_core.dic' version 2.4.1 from 2010-06-29.

Automatic conversion script
Id: cif_fix_enum 1527 2010-12-29 10:47:43Z saulius 

The following automatic conversions were performed:

'_symmetry_cell_setting' value 'Monoclinic' changed to 'monoclinic'
according to /home/saulius/struct/CIF-dictionaries/cif_core.dic
dictionary named 'cif_core.dic' version 2.4.1 from
2010-06-29.

'_exptl_absorpt_correction_type' value 'Multi-scan'
changed to 'multi-scan' according to
/home/saulius/struct/CIF-dictionaries/cif_core.dic dictionary named
'cif_core.dic' version 2.4.1 from 2010-06-29.

Automatic conversion script
Id: cif_fix_values 1715 2011-07-08 13:25:40Z adriana 
;
_cod_original_sg_symbol_H-M 'C 2/c'
_cod_database_code 2202368
_cod_database_fobs_code 2202368

loop_
_symmetry_equiv_pos_as_xyz
'x, y, z'
'x, -y, z+1/2'
'x+1/2, y+1/2, z'
'x+1/2, -y+1/2, z+1/2'
'-x, -y, -z'
'-x, y, -z-1/2'
'-x+1/2, -y+1/2, -z'
'-x+1/2, y+1/2, -z-1/2'

loop_
_atom_site_label
_atom_site_fract_x
_atom_site_fract_y
_atom_site_fract_z
_atom_site_U_iso_or_equiv
_atom_site_adp_type
_atom_site_calc_flag
_atom_site_refinement_flags
_atom_site_occupancy
_atom_site_disorder_assembly
_atom_site_disorder_group
_atom_site_type_symbol
Sn1 0.5000 0.34503(2) 0.7500 0.0463(2) Uani d S 1 . . Sn
O1 0.51910(10) 0.2258(2) 0.8775(2) 0.0516(6) Uani d . 1 . . O
O2 0.4604(2) 0.1542(2) 1.0228(3) 0.0610(8) Uani d . 1 . . O
O3 0.3817(2) 0.3179(2) 0.8008(2) 0.0543(7) Uani d . 1 . . O
O4 0.3138(2) 0.2304(2) 0.9185(2) 0.0637(8) Uani d . 1 . . O
N1 0.3279(2) 0.1588(2) 1.1708(3) 0.0454(7) Uani d . 1 . . N
C1 0.5566(3) 0.4325(4) 0.8948(5) 0.087(2) Uani d . 1 . . C
C2 0.4591(2) 0.2054(3) 0.9334(3) 0.0440(10) Uani d . 1 . . C
C3 0.3770(2) 0.2537(3) 0.8811(3) 0.0450(10) Uani d . 1 . . C
C4 0.3674(2) 0.2136(3) 1.2792(3) 0.0560(10) Uani d . 1 . . C
C5 0.3824(3) 0.3126(4) 1.2363(5) 0.083(2) Uani d . 1 . . C
C6 0.3132(3) 0.2153(4) 1.3799(4) 0.084(2) Uani d . 1 . . C
C7 0.3056(3) 0.0568(3) 1.1890(4) 0.0630(10) Uani d . 1 . . C
C8 0.3812(4) -0.0006(4) 1.2341(7) 0.114(2) Uani d . 1 . . C
C9 0.2604(3) 0.0212(3) 1.0694(5) 0.092(2) Uani d . 1 . . C
H1n1 0.3620 0.1604 1.1138 0.054 Uiso calc R 1 . . H
H1n2 0.2819 0.1898 1.1395 0.054 Uiso calc R 1 . . H
H1a 0.5422 0.4976 0.8775 0.130 Uiso calc R 1 . . H
H1b 0.6151 0.4254 0.9024 0.130 Uiso calc R 1 . . H
H1C 0.5382 0.4139 0.9700 0.130 Uiso calc R 1 . . H
H4 0.4200 0.1841 1.3107 0.069 Uiso calc R 1 . . H
H5a 0.3903 0.3548 1.3052 0.125 Uiso calc R 1 . . H
H5b 0.3360 0.3333 1.1799 0.125 Uiso calc R 1 . . H
H5c 0.4305 0.3130 1.1963 0.125 Uiso calc R 1 . . H
H6a 0.3402 0.2501 1.4488 0.126 Uiso calc R 1 . . H
H6b 0.3033 0.1514 1.4044 0.126 Uiso calc R 1 . . H
H6c 0.2620 0.2454 1.3500 0.126 Uiso calc R 1 . . H
H7 0.2684 0.0542 1.2508 0.076 Uiso calc R 1 . . H
H8a 0.3657 -0.0572 1.2735 0.172 Uiso calc R 1 . . H
H8b 0.4174 0.0365 1.2914 0.172 Uiso calc R 1 . . H
H8c 0.4087 -0.0175 1.1661 0.172 Uiso calc R 1 . . H
H9a 0.2282 -0.0333 1.0841 0.137 Uiso calc R 1 . . H
H9b 0.2993 0.0038 1.0161 0.137 Uiso calc R 1 . . H
H9c 0.2251 0.0703 1.0317 0.137 Uiso calc R 1 . . H

loop_
_atom_site_aniso_label
_atom_site_aniso_U_11
_atom_site_aniso_U_22
_atom_site_aniso_U_33
_atom_site_aniso_U_12
_atom_site_aniso_U_13
_atom_site_aniso_U_23
Sn1 0.0382(2) 0.0567(3) 0.0465(2) 0.000 0.0146(2) 0.000
O1 0.0330(10) 0.072(2) 0.051(2) 0.0100(10) 0.0110(10) 0.0090(10)
O2 0.049(2) 0.080(2) 0.054(2) 0.0070(10) 0.0060(10) 0.0200(10)
O3 0.0350(10) 0.075(2) 0.055(2) 0.0120(10) 0.0140(10) 0.0190(10)
O4 0.0350(10) 0.101(2) 0.058(2) 0.0050(10) 0.0140(10) 0.024(2)
N1 0.037(2) 0.057(2) 0.042(2) 0.0000(10) 0.0070(10) 0.0100(10)
C1 0.098(4) 0.083(4) 0.083(3) -0.016(3) 0.025(3) -0.038(3)
C2 0.038(2) 0.055(2) 0.039(2) 0.000(2) 0.004(2) -0.001(2)
C3 0.034(2) 0.065(2) 0.038(2) 0.005(2) 0.0070(10) 0.000(2)
C4 0.041(2) 0.081(3) 0.048(2) -0.005(2) -0.005(2) 0.001(2)
C5 0.079(3) 0.085(3) 0.085(3) -0.035(3) 0.012(3) -0.016(3)
C6 0.084(3) 0.122(5) 0.047(2) -0.021(3) 0.014(2) -0.009(3)
C7 0.061(3) 0.058(3) 0.072(3) -0.006(2) 0.016(2) 0.017(2)
C8 0.114(5) 0.079(4) 0.148(6) 0.021(3) 0.011(4) 0.043(4)
C9 0.110(4) 0.061(3) 0.103(4) -0.022(3) 0.014(3) -0.014(3)

loop_
_atom_type_symbol
_atom_type_description
_atom_type_scat_dispersion_real
_atom_type_scat_dispersion_imag
_atom_type_scat_source
C C 0.0033 0.0016 'International Tables Vol C Tables 4.2.6.8 and 6.1.1.4'
H H 0.0000 0.0000 'International Tables Vol C Tables 4.2.6.8 and 6.1.1.4'
N N 0.0061 0.0033 'International Tables Vol C Tables 4.2.6.8 and 6.1.1.4'
O O 0.0106 0.0060 'International Tables Vol C Tables 4.2.6.8 and 6.1.1.4'
Sn Sn -0.6537 1.4246 'International Tables Vol C Tables 4.2.6.8 and 6.1.1.4'

loop_
_geom_angle_atom_site_label_1
_geom_angle_atom_site_label_2
_geom_angle_atom_site_label_3
_geom_angle_site_symmetry_1
_geom_angle_site_symmetry_3
_geom_angle
_geom_angle_publ_flag
C1 Sn1 C1 . 6_657 109.2(3) yes
C1 Sn1 O1 . . 87.3(2) yes
C1 Sn1 O1 . 6_657 159.6(2) yes
C1 Sn1 O3 . . 103.0(2) yes
C1 Sn1 O3 . 6_657 89.0(2) yes
C1 Sn1 O1 6_657 . 159.6(2) no
C1 Sn1 O3 6_657 . 89.0(2) no
C1 Sn1 O1 6_657 6_657 87.3(2) no
C1 Sn1 O3 6_657 6_657 103.0(2) no
O1 Sn1 O1 . 6_657 79.60(10) yes
O1 Sn1 O3 . . 75.30(10) yes
O1 Sn1 O3 . 6_657 88.80(10) yes
O1 Sn1 O3 6_657 . 88.80(10) no
O1 Sn1 O3 6_657 6_657 75.30(10) no
O3 Sn1 O3 . 6_657 159.4(2) yes
C2 O1 Sn1 . . 115.9(2) no
C3 O3 Sn1 . . 117.1(2) no
C4 N1 C7 . . 118.2(3) no
O2 C2 O1 . . 127.0(3) no
O2 C2 C3 . . 118.3(3) no
O1 C2 C3 . . 114.7(3) no
O4 C3 O3 . . 124.4(3) no
O4 C3 C2 . . 119.9(3) no
O3 C3 C2 . . 115.7(3) no
N1 C4 C5 . . 107.3(3) no
N1 C4 C6 . . 111.1(3) no
C5 C4 C6 . . 110.9(4) no
N1 C7 C9 . . 107.5(3) no
N1 C7 C8 . . 110.5(4) no
C9 C7 C8 . . 113.2(5) no
C4 N1 H1n1 . . 107.8 no
C7 N1 H1n1 . . 107.8 no
C4 N1 H1n2 . . 107.8 no
C7 N1 H1n2 . . 107.8 no
H1n1 N1 H1n2 . . 107.1 no
Sn1 C1 H1a . . 109.5 no
Sn1 C1 H1b . . 109.5 no
H1a C1 H1b . . 109.5 no
Sn1 C1 H1c . . 109.5 no
H1a C1 H1c . . 109.5 no
H1b C1 H1c . . 109.5 no
N1 C4 H4 . . 109.2 no
C5 C4 H4 . . 109.2 no
C6 C4 H4 . . 109.2 no
C4 C5 H5a . . 109.5 no
C4 C5 H5b . . 109.5 no
H5a C5 H5b . . 109.5 no
C4 C5 H5c . . 109.5 no
H5a C5 H5c . . 109.5 no
H5b C5 H5c . . 109.5 no
C4 C6 H6a . . 109.5 no
C4 C6 H6b . . 109.5 no
H6a C6 H6b . . 109.5 no
C4 C6 H6c . . 109.5 no
H6a C6 H6c . . 109.5 no
H6b C6 H6c . . 109.5 no
N1 C7 H7 . . 108.6 no
C9 C7 H7 . . 108.6 no
C8 C7 H7 . . 108.6 no
C7 C8 H8a . . 109.5 no
C7 C8 H8b . . 109.5 no
H8a C8 H8b . . 109.5 no
C7 C8 H8c . . 109.5 no
H8a C8 H8c . . 109.5 no
H8b C8 H8c . . 109.5 no
C7 C9 H9a . . 109.5 no
C7 C9 H9b . . 109.5 no
H9a C9 H9b . . 109.5 no
C7 C9 H9c . . 109.5 no
H9a C9 H9c . . 109.5 no
H9b C9 H9c . . 109.5 no

loop_
_geom_bond_atom_site_label_1
_geom_bond_atom_site_label_2
_geom_bond_site_symmetry_2
_geom_bond_distance
_geom_bond_publ_flag
Sn1 C1 . 2.127(5) yes
Sn1 C1 6_657 2.127(5) ?
Sn1 O3 . 2.138(2) yes
Sn1 O3 6_657 2.138(2) no
Sn1 O1 . 2.185(3) yes
Sn1 O1 6_657 2.185(3) no
O1 C2 . 1.269(4) no
O2 C2 . 1.220(4) no
O3 C3 . 1.276(4) no
O4 C3 . 1.218(4) no
N1 C4 . 1.494(5) no
N1 C7 . 1.503(5) no
C2 C3 . 1.551(5) no
C4 C5 . 1.504(6) no
C4 C6 . 1.521(6) no
C7 C9 . 1.508(6) no
C7 C8 . 1.509(7) no
N1 H1n1 . 0.90 no
N1 H1n2 . 0.90 no
C1 H1a . 0.96 no
C1 H1b . 0.96 no
C1 H1c . 0.96 no
C4 H4 . 0.98 no
C5 H5a . 0.96 no
C5 H5b . 0.96 no
C5 H5c . 0.96 no
C6 H6a . 0.96 no
C6 H6b . 0.96 no
C6 H6c . 0.96 no
C7 H7 . 0.98 no
C8 H8a . 0.96 no
C8 H8b . 0.96 no
C8 H8c . 0.96 no
C9 H9a . 0.96 no
C9 H9b . 0.96 no
C9 H9c . 0.96 no

loop_
_geom_hbond_atom_site_label_D
_geom_hbond_atom_site_label_H
_geom_hbond_atom_site_label_A
_geom_hbond_site_symmetry_A
_geom_hbond_distance_DH
_geom_hbond_distance_HA
_geom_hbond_distance_DA
_geom_hbond_angle_DHA
N1 H1n1 O2 . 0.90 2.03 2.906(4) 165.2
N1 H1n1 O4 . 0.90 2.40 2.941(4) 118.6
N1 H1n2 O4 7_557 0.90 1.97 2.864(4) 173.7

loop_
_geom_torsion_atom_site_label_1
_geom_torsion_atom_site_label_2
_geom_torsion_atom_site_label_3
_geom_torsion_atom_site_label_4
_geom_torsion_site_symmetry_1
_geom_torsion
_geom_torsion_publ_flag
C1 Sn1 O1 C2 . 94.8(3) no
C1 Sn1 O1 C2 6_657 -50.1(5) no
O3 Sn1 O1 C2 . -9.4(2) no
O3 Sn1 O1 C2 6_657 -176.2(2) no
O1 Sn1 O1 C2 6_657 -100.9(3) no
C1 Sn1 O3 C3 . -79.9(3) no
C1 Sn1 O3 C3 6_657 170.6(3) no
O3 Sn1 O3 C3 6_657 44.3(3) no
O1 Sn1 O3 C3 . 3.7(3) no
O1 Sn1 O3 C3 6_657 83.3(3) no
Sn1 O1 C2 O2 . -166.0(3) no
Sn1 O1 C2 C3 . 12.8(4) no
Sn1 O3 C3 O4 . -179.6(3) no
Sn1 O3 C3 C2 . 1.4(4) no
O2 C2 C3 O4 . -9.9(5) no
O1 C2 C3 O4 . 171.3(3) no
O2 C2 C3 O3 . 169.2(3) no
O1 C2 C3 O3 . -9.7(5) no
C7 N1 C4 C5 . -179.5(4) no
C7 N1 C4 C6 . -58.1(5) no
C4 N1 C7 C9 . 175.0(4) no
C4 N1 C7 C8 . -61.2(5) no
